data_7201278
loop_
_publ_author_name
'Braga, Dario'
'd'Agostino, Simone'
'Polito, Marco'
'Rubini, Katia'
'Grepioni, Fabrizia'

_publ_section_title
;
 Caesium 18-crown[6] complexes with aromatic polycarboxylate anions:
 preparation, solid-state characterization and thermal behaviour
;
_journal_issue 9
_journal_name_full CrystEngComm
_journal_page_first 1994
_journal_paper_doi 10.1039/b907224a
_journal_volume 11
_journal_year 2009
_chemical_formula_sum 'C96 H168 Cs4 O53'
_chemical_formula_weight 2701.94
_chemical_name_systematic
;
?
;
_space_group_IT_number 14
_symmetry_cell_setting monoclinic
_symmetry_space_group_name_Hall '-P 2ybc'
_symmetry_space_group_name_H-M 'P 1 21/c 1'
_atom_sites_solution_hydrogens geom
_atom_sites_solution_primary direct
_atom_sites_solution_secondary difmap
_audit_creation_method SHELXL-97
_cell_angle_alpha 90.00
_cell_angle_beta 101.003(2)
_cell_angle_gamma 90.00
_cell_formula_units_Z 2
_cell_length_a 27.2991(4)
_cell_length_b 10.4306(2)
_cell_length_c 22.0035(4)
_cell_measurement_temperature 293(2)
_cell_volume 6150.23(19)
_computing_structure_refinement 'SHELXL-97 (Sheldrick, 1997)'
_computing_structure_solution 'SHELXS-97 (Sheldrick, 1990)'
_diffrn_ambient_temperature 293(2)
_diffrn_measured_fraction_theta_full 0.998
_diffrn_measured_fraction_theta_max 0.915
_diffrn_measurement_device '92mm CCD camera (sapphire) on \k-goniostat'
_diffrn_radiation_monochromator graphite
_diffrn_radiation_source 'fine-focus sealed tube'
_diffrn_radiation_type MoK\a
_diffrn_radiation_wavelength 0.71073
_diffrn_reflns_av_R_equivalents 0.0573
_diffrn_reflns_av_sigmaI/netI 0.0738
_diffrn_reflns_limit_h_max 36
_diffrn_reflns_limit_h_min -37
_diffrn_reflns_limit_k_max 14
_diffrn_reflns_limit_k_min -14
_diffrn_reflns_limit_l_max 29
_diffrn_reflns_limit_l_min -29
_diffrn_reflns_number 146555
_diffrn_reflns_theta_full 25.00
_diffrn_reflns_theta_max 29.42
_diffrn_reflns_theta_min 2.47
_exptl_absorpt_coefficient_mu 1.263
_exptl_absorpt_correction_T_max 1.00000
_exptl_absorpt_correction_T_min 0.89390
_exptl_absorpt_correction_type multi-scan
_exptl_absorpt_process_details
;
CrysAlis RED, Oxford Diffraction Ltd.,
Version 1.171.32.24 (release 21-04-2008 CrysAlis171 .NET)
(compiled Apr 21 2008,18:23:10)
Empirical absorption correction using spherical harmonics,
implemented in SCALE3 ABSPACK scaling algorithm.
;
_exptl_crystal_colour colourless
_exptl_crystal_density_diffrn 1.459
_exptl_crystal_density_method 'not measured'
_exptl_crystal_description prism
_exptl_crystal_F_000 2776
_exptl_crystal_size_max 0.17
_exptl_crystal_size_mid 0.16
_exptl_crystal_size_min 0.10
_refine_diff_density_max 0.954
_refine_diff_density_min -0.656
_refine_diff_density_rms 0.087
_refine_ls_extinction_method none
_refine_ls_goodness_of_fit_ref 0.950
_refine_ls_hydrogen_treatment riding
_refine_ls_matrix_type full
_refine_ls_number_parameters 688
_refine_ls_number_reflns 15581
_refine_ls_number_restraints 36
_refine_ls_restrained_S_all 0.963
_refine_ls_R_factor_all 0.1332
_refine_ls_R_factor_gt 0.0637
_refine_ls_shift/su_max 0.008
_refine_ls_shift/su_mean 0.001
_refine_ls_structure_factor_coef Fsqd
_refine_ls_weighting_details 'calc w=1/[\s^2^(Fo^2^)+(0.1100P)^2^+0.0000P] where P=(Fo^2^+2Fc^2^)/3'
_refine_ls_weighting_scheme calc
_refine_ls_wR_factor_gt 0.1546
_refine_ls_wR_factor_ref 0.1817
_reflns_number_gt 9403
_reflns_number_total 15581
_reflns_threshold_expression >2sigma(I)
_cod_data_source_file b907224a.txt
_cod_data_source_block 6
_cod_depositor_comments
;
The following automatic conversions were performed:
'_symmetry_cell_setting' value 'Monoclinic' changed to 'monoclinic'
according to '/home/saulius/struct/CIF-dictionaries/cif_core.dic'
dictionary named 'cif_core.dic' version 2.4.1 from 2010-06-29.

Automatic conversion script
Id: cif_fix_enum 1527 2010-12-29 10:47:43Z saulius 
;
_cod_original_sg_symbol_H-M P21/c
_cod_database_code 7201278

loop_
_symmetry_equiv_pos_as_xyz
'x, y, z'
'-x, y+1/2, -z+1/2'
'-x, -y, -z'
'x, -y-1/2, z-1/2'

loop_
_atom_site_label
_atom_site_type_symbol
_atom_site_fract_x
_atom_site_fract_y
_atom_site_fract_z
_atom_site_U_iso_or_equiv
_atom_site_adp_type
_atom_site_occupancy
_atom_site_symmetry_multiplicity
_atom_site_calc_flag
_atom_site_refinement_flags
_atom_site_disorder_assembly
_atom_site_disorder_group
Cs1 Cs 0.005262(11) 0.38298(3) 0.094257(15) 0.04599(12) Uani 1 1 d . . .
O1 O 0.00400(15) 0.0859(4) 0.0793(2) 0.0658(11) Uani 1 1 d . . .
O2 O 0.09720(14) 0.1819(4) 0.1477(2) 0.0646(11) Uani 1 1 d . . .
O3 O 0.09808(15) 0.4323(4) 0.2010(2) 0.0682(11) Uani 1 1 d . . .
O4 O 0.00514(15) 0.5203(4) 0.22765(19) 0.0678(11) Uani 1 1 d . . .
O5 O -0.08584(14) 0.4354(4) 0.15560(19) 0.0629(10) Uani 1 1 d . . .
O6 O -0.08542(15) 0.1858(4) 0.10885(19) 0.0615(10) Uani 1 1 d . . .
C1 C -0.0836(3) 0.0903(6) 0.0631(3) 0.0749(19) Uani 1 1 d . . .
H1A H -0.0833 0.1307 0.0235 0.090 Uiso 1 1 calc R . .
H1B H -0.1129 0.0360 0.0587 0.090 Uiso 1 1 calc R . .
C2 C -0.0377(2) 0.0116(6) 0.0819(3) 0.0704(17) Uani 1 1 d . . .
H2A H -0.0360 -0.0201 0.1237 0.084 Uiso 1 1 calc R . .
H2B H -0.0387 -0.0615 0.0544 0.084 Uiso 1 1 calc R . .
C3 C 0.0502(2) 0.0152(6) 0.0939(3) 0.0687(17) Uani 1 1 d . . .
H3A H 0.0506 -0.0518 0.0634 0.082 Uiso 1 1 calc R . .
H3B H 0.0531 -0.0248 0.1342 0.082 Uiso 1 1 calc R . .
C4 C 0.0921(2) 0.1033(6) 0.0939(3) 0.0714(18) Uani 1 1 d . . .
H4A H 0.1226 0.0552 0.0944 0.086 Uiso 1 1 calc R . .
H4B H 0.0859 0.1561 0.0570 0.086 Uiso 1 1 calc R . .
C5 C 0.1368(2) 0.2690(7) 0.1541(3) 0.0725(18) Uani 1 1 d . . .
H5A H 0.1324 0.3258 0.1186 0.087 Uiso 1 1 calc R . .
H5B H 0.1680 0.2233 0.1564 0.087 Uiso 1 1 calc R . .
C6 C 0.1380(2) 0.3444(7) 0.2113(3) 0.0749(19) Uani 1 1 d . . .
H6A H 0.1349 0.2877 0.2453 0.090 Uiso 1 1 calc R . .
H6B H 0.1694 0.3899 0.2220 0.090 Uiso 1 1 calc R . .
C7 C 0.0930(2) 0.5065(7) 0.2542(3) 0.0761(19) Uani 1 1 d . . .
H7A H 0.1231 0.5562 0.2682 0.091 Uiso 1 1 calc R . .
H7B H 0.0882 0.4499 0.2876 0.091 Uiso 1 1 calc R . .
C8 C 0.0505(3) 0.5917(6) 0.2382(3) 0.0768(19) Uani 1 1 d . . .
H8A H 0.0503 0.6524 0.2716 0.092 Uiso 1 1 calc R . .
H8B H 0.0531 0.6397 0.2012 0.092 Uiso 1 1 calc R . .
C9 C -0.0378(3) 0.5981(7) 0.2146(4) 0.080(2) Uani 1 1 d . . .
H9A H -0.0381 0.6459 0.1767 0.096 Uiso 1 1 calc R . .
H9B H -0.0378 0.6588 0.2480 0.096 Uiso 1 1 calc R . .
C10 C -0.0825(3) 0.5151(8) 0.2077(3) 0.083(2) Uani 1 1 d . . .
H10A H -0.0807 0.4628 0.2445 0.100 Uiso 1 1 calc R . .
H10B H -0.1122 0.5680 0.2034 0.100 Uiso 1 1 calc R . .
C11 C -0.1287(2) 0.3558(7) 0.1462(4) 0.0745(19) Uani 1 1 d . . .
H11A H -0.1585 0.4082 0.1375 0.089 Uiso 1 1 calc R . .
H11B H -0.1294 0.3065 0.1834 0.089 Uiso 1 1 calc R . .
C12 C -0.1274(2) 0.2686(7) 0.0940(3) 0.0738(18) Uani 1 1 d . . .
H12A H -0.1578 0.2182 0.0854 0.089 Uiso 1 1 calc R . .
H12B H -0.1252 0.3178 0.0572 0.089 Uiso 1 1 calc R . .
C4T C -0.22091(17) 0.7222(5) 0.0801(2) 0.0442(12) Uani 1 1 d . . .
C2T C -0.13323(18) 0.7460(5) 0.0842(3) 0.0554(14) Uani 1 1 d . . .
H2T H -0.1035 0.7880 0.0998 0.067 Uiso 1 1 calc R . .
C6T C -0.1775(2) 0.5854(6) 0.0208(3) 0.0585(14) Uani 1 1 d . . .
H6T H -0.1783 0.5168 -0.0064 0.070 Uiso 1 1 calc R . .
C8T C -0.2680(2) 0.7707(6) 0.0980(3) 0.0563(14) Uani 1 1 d . . .
C3T C -0.17637(18) 0.7840(5) 0.1033(3) 0.0526(13) Uani 1 1 d . . .
H3T H -0.1755 0.8506 0.1316 0.063 Uiso 1 1 calc R . .
O3T O -0.30817(13) 0.7131(4) 0.0698(2) 0.0686(12) Uani 1 1 d . . .
C7T C -0.0852(2) 0.6039(7) 0.0219(3) 0.0626(17) Uani 1 1 d . . .
O1T O -0.04651(16) 0.6647(5) 0.0443(3) 0.0900(16) Uani 1 1 d . . .
C5T C -0.22107(19) 0.6245(6) 0.0390(3) 0.0588(15) Uani 1 1 d . . .
H5T H -0.2509 0.5834 0.0228 0.071 Uiso 1 1 calc R . .
O4T O -0.26754(17) 0.8541(5) 0.1364(3) 0.0876(15) Uani 1 1 d . . .
C1T C -0.13328(18) 0.6473(5) 0.0426(2) 0.0451(12) Uani 1 1 d . . .
O2T O -0.08838(18) 0.5158(6) -0.0144(3) 0.0937(16) Uani 1 1 d . . .
C2R C 0.5751(2) 0.8039(7) 0.0382(3) 0.0664(17) Uani 1 1 d . . .
C1R C 0.53606(19) 0.9053(5) 0.0181(3) 0.0524(13) Uani 1 1 d . . .
O1R O 0.61779(15) 0.8471(5) 0.0632(2) 0.0820(14) Uani 1 1 d . . .
O2R O 0.56470(19) 0.6907(5) 0.0301(3) 0.117(2) Uani 1 1 d . . .
C4R C 0.4871(2) 0.8740(6) 0.0008(3) 0.0646(16) Uani 1 1 d . . .
H4R H 0.4776 0.7883 0.0009 0.077 Uiso 1 1 calc R . .
C3R C 0.54949(19) 1.0325(6) 0.0169(3) 0.0597(15) Uani 1 1 d . . .
H3R H 0.5829 1.0561 0.0280 0.072 Uiso 1 1 calc R . .
Cs2 Cs 0.662565(14) 0.18857(4) 0.831654(18) 0.06274(14) Uani 1 1 d . . .
O7 O 0.7875(3) 0.1230(12) 0.8148(5) 0.181(4) Uani 1 1 d D . .
O8 O 0.7682(4) 0.3699(15) 0.8524(9) 0.320(11) Uani 1 1 d D . .
O9 O 0.6822(4) 0.4732(8) 0.7741(5) 0.181(3) Uani 1 1 d D . .
O10 O 0.6060(4) 0.3349(11) 0.6995(5) 0.192(4) Uani 1 1 d D . .
O11 O 0.6101(3) 0.0643(11) 0.6985(5) 0.181(4) Uani 1 1 d D . .
O12 O 0.7117(4) -0.0077(8) 0.7355(4) 0.167(3) Uani 1 1 d D . .
C13 C 0.7585(5) -0.0515(14) 0.7533(7) 0.178(6) Uani 1 1 d D . .
H13A H 0.7674 -0.1024 0.7201 0.213 Uiso 1 1 calc R . .
H13B H 0.7599 -0.1069 0.7889 0.213 Uiso 1 1 calc R . .
C14 C 0.7942(6) 0.0492(18) 0.7688(9) 0.215(9) Uani 1 1 d D . .
H14A H 0.8272 0.0112 0.7792 0.259 Uiso 1 1 calc R . .
H14B H 0.7935 0.1023 0.7324 0.259 Uiso 1 1 calc R . .
C15 C 0.8235(4) 0.2160(14) 0.8383(7) 0.164(6) Uani 1 1 d D . .
H15A H 0.8326 0.2632 0.8041 0.197 Uiso 1 1 calc R . .
H15B H 0.8533 0.1736 0.8605 0.197 Uiso 1 1 calc R . .
C16 C 0.8052(6) 0.306(2) 0.8801(9) 0.294(15) Uani 1 1 d D . .
H16A H 0.7956 0.2587 0.9139 0.353 Uiso 1 1 calc R . .
H16B H 0.8319 0.3644 0.8975 0.353 Uiso 1 1 calc R . .
C17 C 0.7583(7) 0.4889(14) 0.8554(7) 0.280(16) Uani 1 1 d D . .
H17A H 0.7881 0.5362 0.8513 0.336 Uiso 1 1 calc R . .
H17B H 0.7522 0.5056 0.8967 0.336 Uiso 1 1 calc R . .
C18 C 0.7174(5) 0.5421(12) 0.8120(8) 0.230(11) Uani 1 1 d D . .
H18A H 0.6995 0.5970 0.8359 0.276 Uiso 1 1 calc R . .
H18B H 0.7321 0.5984 0.7854 0.276 Uiso 1 1 calc R . .
C19 C 0.6490(4) 0.5264(10) 0.7244(6) 0.136(4) Uani 1 1 d D . .
H19A H 0.6231 0.5734 0.7396 0.163 Uiso 1 1 calc R . .
H19B H 0.6665 0.5856 0.7021 0.163 Uiso 1 1 calc R . .
C20 C 0.6277(6) 0.4285(14) 0.6851(8) 0.188(7) Uani 1 1 d D . .
H20A H 0.6043 0.4702 0.6523 0.226 Uiso 1 1 calc R . .
H20B H 0.6543 0.3955 0.6660 0.226 Uiso 1 1 calc R . .
C21 C 0.5773(6) 0.2516(19) 0.6600(7) 0.234(10) Uani 1 1 d D . .
H21A H 0.5482 0.2325 0.6777 0.280 Uiso 1 1 calc R . .
H21B H 0.5655 0.2977 0.6218 0.280 Uiso 1 1 calc R . .
C22 C 0.5956(10) 0.138(2) 0.6444(9) 0.39(3) Uani 1 1 d D . .
H22A H 0.6241 0.1522 0.6248 0.462 Uiso 1 1 calc R . .
H22B H 0.5703 0.0924 0.6154 0.462 Uiso 1 1 calc R . .
C23 C 0.6342(5) -0.0340(14) 0.6706(7) 0.191(7) Uani 1 1 d D . .
H23A H 0.6479 0.0005 0.6365 0.229 Uiso 1 1 calc R . .
H23B H 0.6105 -0.1010 0.6547 0.229 Uiso 1 1 calc R . .
C24 C 0.6733(6) -0.0848(11) 0.7172(7) 0.165(6) Uani 1 1 d D . .
H24A H 0.6593 -0.1076 0.7530 0.198 Uiso 1 1 calc R . .
H24B H 0.6855 -0.1630 0.7014 0.198 Uiso 1 1 calc R . .
O13 O 0.6910(7) -0.1016(10) 0.8908(6) 0.241(7) Uani 1 1 d D . .
O14 O 0.7312(4) 0.1015(13) 0.9605(6) 0.218(6) Uani 1 1 d D . .
O15 O 0.6716(7) 0.294(2) 0.9788(7) 0.282(9) Uani 1 1 d D . .
O16 O 0.6025(5) 0.4095(12) 0.8902(9) 0.239(6) Uani 1 1 d D . .
O17 O 0.5420(3) 0.2129(19) 0.8197(5) 0.275(10) Uani 1 1 d D . .
O18 O 0.5762(7) -0.0372(14) 0.8514(8) 0.315(10) Uani 1 1 d D . .
C25 C 0.7389(7) -0.057(3) 0.9272(10) 0.238(10) Uiso 1 1 d D . .
H25A H 0.7635 -0.1248 0.9304 0.285 Uiso 1 1 calc R . .
H25B H 0.7509 0.0159 0.9069 0.285 Uiso 1 1 calc R . .
C26 C 0.7319(12) -0.022(2) 0.9858(11) 0.72(6) Uani 1 1 d D . .
H26A H 0.7600 -0.0398 1.0190 0.865 Uiso 1 1 calc R . .
H26B H 0.7005 -0.0500 0.9961 0.865 Uiso 1 1 calc R . .
C27 C 0.7229(6) 0.154(2) 1.0164(8) 0.35(3) Uani 1 1 d D . .
H27A H 0.7507 0.1318 1.0492 0.415 Uiso 1 1 calc R . .
H27B H 0.6930 0.1159 1.0265 0.415 Uiso 1 1 calc R . .
C28 C 0.7172(9) 0.291(2) 1.0143(12) 0.37(3) Uani 1 1 d D . .
H28A H 0.7179 0.3278 1.0549 0.444 Uiso 1 1 calc R . .
H28B H 0.7420 0.3325 0.9947 0.444 Uiso 1 1 calc R . .
C29 C 0.6548(8) 0.409(3) 0.9840(12) 0.31(2) Uani 1 1 d D . .
H29A H 0.6799 0.4688 0.9758 0.366 Uiso 1 1 calc R . .
H29B H 0.6519 0.4209 1.0269 0.366 Uiso 1 1 calc R . .
C30 C 0.6098(7) 0.4452(16) 0.9476(9) 0.225(13) Uani 1 1 d D . .
H30A H 0.5830 0.4107 0.9661 0.270 Uiso 1 1 calc R . .
H30B H 0.6073 0.5379 0.9488 0.270 Uiso 1 1 calc R . .
C31 C 0.5572(8) 0.4289(19) 0.8487(10) 0.312(18) Uani 1 1 d D . .
H31A H 0.5644 0.4459 0.8080 0.374 Uiso 1 1 calc R . .
H31B H 0.5412 0.5047 0.8614 0.374 Uiso 1 1 calc R . .
C32 C 0.5219(5) 0.322(2) 0.8436(7) 0.228(11) Uani 1 1 d D . .
H32A H 0.5147 0.3027 0.8842 0.274 Uiso 1 1 calc R . .
H32B H 0.4909 0.3461 0.8166 0.274 Uiso 1 1 calc R . .
C33 C 0.5135(7) 0.106(2) 0.8314(9) 0.37(3) Uani 1 1 d D . .
H33A H 0.4792 0.1158 0.8099 0.443 Uiso 1 1 calc R . .
H33B H 0.5137 0.0993 0.8754 0.443 Uiso 1 1 calc R . .
C34 C 0.5352(9) -0.006(3) 0.8099(12) 0.532(14) Uani 1 1 d D . .
H34A H 0.5114 -0.0766 0.8055 0.639 Uiso 1 1 calc R . .
H34B H 0.5438 0.0100 0.7699 0.639 Uiso 1 1 calc R . .
C35 C 0.6054(8) -0.1536(19) 0.8624(10) 0.245(10) Uiso 1 1 d D . .
H35A H 0.6119 -0.1810 0.8226 0.294 Uiso 1 1 calc R . .
H35B H 0.5838 -0.2180 0.8752 0.294 Uiso 1 1 calc R . .
C36 C 0.6524(7) -0.161(2) 0.9055(10) 0.233(8) Uiso 1 1 d D . .
H36A H 0.6473 -0.1277 0.9449 0.279 Uiso 1 1 calc R . .
H36B H 0.6610 -0.2512 0.9117 0.279 Uiso 1 1 calc R . .
O1W O 0.05638(18) 0.6974(4) 0.0686(3) 0.0937(16) Uani 1 1 d . . .
O2W O 0.7805(3) 0.0865(10) 0.1749(4) 0.093(3) Uani 0.50 1 d P . .
O3W O 0.7218(6) 0.2549(15) 0.1828(9) 0.161(6) Uani 0.50 1 d P . .
O4W O 0.4885(5) 0.5413(16) -0.0314(8) 0.158(6) Uani 0.50 1 d P . .

loop_
_atom_site_aniso_label
_atom_site_aniso_U_11
_atom_site_aniso_U_22
_atom_site_aniso_U_33
_atom_site_aniso_U_23
_atom_site_aniso_U_13
_atom_site_aniso_U_12
Cs1 0.04811(18) 0.04379(18) 0.0473(2) 0.00058(14) 0.01220(13) 0.00310(14)
O1 0.078(3) 0.048(2) 0.073(3) 0.0004(19) 0.018(2) -0.005(2)
O2 0.059(2) 0.065(3) 0.074(3) -0.002(2) 0.022(2) 0.001(2)
O3 0.063(2) 0.075(3) 0.061(3) -0.004(2) -0.002(2) 0.003(2)
O4 0.076(3) 0.060(2) 0.067(3) -0.010(2) 0.010(2) 0.007(2)
O5 0.058(2) 0.071(3) 0.062(3) -0.001(2) 0.0179(19) 0.006(2)
O6 0.062(2) 0.065(3) 0.056(2) 0.001(2) 0.0099(19) -0.006(2)
C1 0.075(4) 0.070(4) 0.077(5) -0.009(4) 0.008(3) -0.024(3)
C2 0.094(5) 0.043(3) 0.074(4) -0.003(3) 0.014(4) -0.016(3)
C3 0.094(5) 0.045(3) 0.070(4) -0.010(3) 0.023(3) 0.016(3)
C4 0.072(4) 0.067(4) 0.081(5) -0.009(3) 0.028(3) 0.019(3)
C5 0.048(3) 0.079(4) 0.093(5) 0.002(4) 0.021(3) 0.008(3)
C6 0.049(3) 0.088(5) 0.084(5) 0.015(4) 0.003(3) -0.007(3)
C7 0.075(4) 0.084(5) 0.061(4) -0.015(4) -0.007(3) -0.013(4)
C8 0.090(5) 0.064(4) 0.071(5) -0.026(3) 0.003(4) -0.010(4)
C9 0.089(5) 0.077(5) 0.076(5) -0.023(4) 0.016(4) 0.024(4)
C10 0.078(5) 0.102(6) 0.076(5) -0.007(4) 0.030(4) 0.032(4)
C11 0.052(3) 0.089(5) 0.085(5) 0.016(4) 0.021(3) 0.012(3)
C12 0.046(3) 0.091(5) 0.076(5) 0.013(4) -0.008(3) -0.007(3)
C4T 0.035(2) 0.051(3) 0.048(3) 0.010(2) 0.012(2) 0.013(2)
C2T 0.035(3) 0.057(3) 0.076(4) 0.004(3) 0.014(3) -0.002(2)
C6T 0.054(3) 0.061(3) 0.061(4) -0.012(3) 0.011(3) 0.012(3)
C8T 0.045(3) 0.063(4) 0.063(4) 0.015(3) 0.017(3) 0.013(3)
C3T 0.049(3) 0.053(3) 0.056(3) -0.009(3) 0.009(2) 0.011(2)
O3T 0.037(2) 0.079(3) 0.091(3) 0.009(2) 0.014(2) 0.0159(19)
C7T 0.053(3) 0.071(4) 0.072(4) 0.030(4) 0.032(3) 0.028(3)
O1T 0.049(3) 0.093(3) 0.139(5) 0.014(3) 0.043(3) 0.013(2)
C5T 0.036(3) 0.064(4) 0.073(4) -0.003(3) 0.003(3) 0.003(2)
O4T 0.072(3) 0.100(4) 0.100(4) -0.024(3) 0.040(3) 0.015(3)
C1T 0.042(3) 0.049(3) 0.048(3) 0.009(2) 0.018(2) 0.011(2)
O2T 0.087(3) 0.111(4) 0.093(4) -0.017(3) 0.043(3) 0.032(3)
C2R 0.055(4) 0.074(5) 0.070(4) 0.005(3) 0.010(3) 0.017(3)
C1R 0.044(3) 0.062(4) 0.052(3) -0.001(3) 0.010(2) 0.013(2)
O1R 0.042(2) 0.090(3) 0.107(4) -0.003(3) -0.003(2) 0.023(2)
O2R 0.079(3) 0.070(4) 0.188(7) 0.005(4) -0.014(4) 0.022(3)
C4R 0.048(3) 0.063(4) 0.079(4) -0.001(3) 0.003(3) 0.005(3)
C3R 0.034(3) 0.076(4) 0.065(4) 0.000(3) -0.001(2) 0.006(3)
Cs2 0.0711(3) 0.0561(2) 0.0590(2) 0.00227(17) 0.00747(18) 0.00070(17)
O7 0.110(6) 0.284(13) 0.159(8) 0.011(8) 0.051(6) 0.007(7)
O8 0.148(9) 0.245(14) 0.49(3) -0.179(16) -0.119(13) -0.008(9)
O9 0.247(10) 0.124(6) 0.183(9) 0.035(7) 0.065(8) -0.007(7)
O10 0.210(10) 0.183(9) 0.153(8) 0.035(7) -0.039(7) -0.037(8)
O11 0.163(7) 0.238(10) 0.143(8) -0.076(8) 0.033(6) -0.048(7)
O12 0.170(7) 0.142(7) 0.191(9) -0.039(6) 0.040(6) 0.011(7)
C13 0.154(11) 0.184(14) 0.196(14) -0.001(12) 0.035(11) 0.102(11)
C14 0.173(14) 0.26(2) 0.25(2) -0.026(17) 0.143(15) 0.004(14)
C15 0.071(6) 0.235(16) 0.184(14) 0.024(11) 0.017(7) -0.022(8)
C16 0.111(12) 0.49(4) 0.27(2) -0.20(3) -0.010(13) -0.052(17)
C17 0.41(3) 0.229(18) 0.142(12) 0.076(13) -0.109(15) -0.26(2)
C18 0.197(14) 0.171(13) 0.36(3) -0.194(17) 0.138(16) -0.108(12)
C19 0.148(9) 0.096(7) 0.181(11) 0.080(8) 0.077(8) 0.061(7)
C20 0.219(16) 0.101(9) 0.27(2) -0.010(12) 0.100(15) -0.015(10)
C21 0.160(13) 0.40(3) 0.099(11) -0.028(14) -0.074(10) 0.076(16)
C22 0.33(3) 0.74(8) 0.110(15) 0.00(3) 0.082(18) 0.14(4)
C23 0.197(13) 0.217(15) 0.170(13) -0.147(13) 0.061(11) -0.070(12)
C24 0.226(15) 0.104(8) 0.149(12) 0.015(8) -0.006(10) -0.066(10)
O13 0.43(2) 0.140(8) 0.202(11) -0.014(7) 0.179(14) -0.010(10)
O14 0.173(8) 0.284(14) 0.181(10) 0.142(11) -0.009(8) -0.001(8)
O15 0.267(17) 0.40(3) 0.160(11) -0.131(14) -0.005(10) -0.076(17)
O16 0.199(11) 0.208(11) 0.335(19) -0.057(12) 0.112(12) 0.062(9)
O17 0.084(6) 0.59(3) 0.159(9) -0.068(14) 0.041(6) 0.003(11)
O18 0.39(2) 0.276(18) 0.35(2) -0.140(16) 0.230(18) -0.171(17)
C26 0.68(7) 0.99(11) 0.56(7) 0.65(8) 0.30(6) 0.62(8)
C27 0.197(17) 0.65(6) 0.138(15) 0.21(3) -0.104(14) -0.20(3)
C28 0.52(5) 0.46(5) 0.136(19) -0.07(3) 0.08(3) -0.32(5)
C29 0.25(3) 0.40(5) 0.30(4) -0.24(4) 0.12(3) -0.20(3)
C30 0.32(3) 0.133(11) 0.29(3) -0.080(15) 0.23(3) -0.025(16)
C31 0.29(3) 0.31(3) 0.41(4) 0.21(3) 0.23(3) 0.19(2)
C32 0.078(8) 0.42(3) 0.188(15) 0.164(19) 0.040(9) 0.059(14)
C33 0.174(15) 0.78(7) 0.182(17) -0.18(3) 0.103(13) -0.26(3)
C34 0.48(3) 0.93(5) 0.21(3) -0.28(3) 0.14(2) -0.568
O1W 0.076(3) 0.056(3) 0.143(5) -0.017(3) 0.004(3) -0.003(2)
O2W 0.079(6) 0.105(7) 0.077(6) 0.026(5) -0.034(5) -0.046(5)
O3W 0.155(12) 0.117(10) 0.225(18) -0.055(12) 0.072(12) 0.001(9)
O4W 0.130(11) 0.145(14) 0.187(17) -0.016(11) 0.000(10) -0.025(10)

loop_
_atom_type_symbol
_atom_type_description
_atom_type_scat_dispersion_real
_atom_type_scat_dispersion_imag
_atom_type_scat_source
C C 0.0033 0.0016 'International Tables Vol C Tables 4.2.6.8 and 6.1.1.4'
H H 0.0000 0.0000 'International Tables Vol C Tables 4.2.6.8 and 6.1.1.4'
O O 0.0106 0.0060 'International Tables Vol C Tables 4.2.6.8 and 6.1.1.4'
Cs Cs -0.3680 2.1192 'International Tables Vol C Tables 4.2.6.8 and 6.1.1.4'

loop_
_geom_angle_atom_site_label_1
_geom_angle_atom_site_label_2
_geom_angle_atom_site_label_3
_geom_angle
_geom_angle_site_symmetry_1
_geom_angle_site_symmetry_3
_geom_angle_publ_flag
O5 Cs1 O1 103.19(11) . . ?
O5 Cs1 O3 104.16(11) . . ?
O1 Cs1 O3 103.43(11) . . ?
O5 Cs1 O4 52.57(10) . . ?
O1 Cs1 O4 121.96(11) . . ?
O3 Cs1 O4 52.93(10) . . ?
O5 Cs1 O6 52.00(11) . . ?
O1 Cs1 O6 52.66(10) . . ?
O3 Cs1 O6 122.94(11) . . ?
O4 Cs1 O6 93.26(10) . . ?
O5 Cs1 O2T 150.16(12) . 3_565 ?
O1 Cs1 O2T 104.88(12) . 3_565 ?
O3 Cs1 O2T 78.93(13) . 3_565 ?
O4 Cs1 O2T 117.22(13) . 3_565 ?
O6 Cs1 O2T 149.49(12) . 3_565 ?
O5 Cs1 O2 125.10(10) . . ?
O1 Cs1 O2 53.10(10) . . ?
O3 Cs1 O2 52.52(11) . . ?
O4 Cs1 O2 95.14(10) . . ?
O6 Cs1 O2 95.92(10) . . ?
O2T Cs1 O2 80.78(11) 3_565 . ?
O5 Cs1 O1T 70.40(11) . . ?
O1 Cs1 O1T 147.29(13) . . ?
O3 Cs1 O1T 109.25(13) . . ?
O4 Cs1 O1T 80.64(12) . . ?
O6 Cs1 O1T 107.62(11) . . ?
O2T Cs1 O1T 80.49(11) 3_565 . ?
O2 Cs1 O1T 156.24(11) . . ?
O5 Cs1 O2T 71.31(11) . . ?
O1 Cs1 O2T 109.60(13) . . ?
O3 Cs1 O2T 146.85(13) . . ?
O4 Cs1 O2T 108.64(11) . . ?
O6 Cs1 O2T 81.14(12) . . ?
O2T Cs1 O2T 89.79(11) 3_565 . ?
O2 Cs1 O2T 156.14(11) . . ?
O1T Cs1 O2T 37.69(14) . . ?
O5 Cs1 O1T 145.88(11) . 3_565 ?
O1 Cs1 O1T 76.36(12) . 3_565 ?
O3 Cs1 O1T 109.13(11) . 3_565 ?
O4 Cs1 O1T 154.89(12) . 3_565 ?
O6 Cs1 O1T 111.85(11) . 3_565 ?
O2T Cs1 O1T 37.67(13) 3_565 3_565 ?
O2 Cs1 O1T 82.55(11) . 3_565 ?
O1T Cs1 O1T 91.43(11) . 3_565 ?
O2T Cs1 O1T 76.75(11) . 3_565 ?
O5 Cs1 C7T 61.98(12) . . ?
O1 Cs1 C7T 127.55(15) . . ?
O3 Cs1 C7T 128.59(16) . . ?
O4 Cs1 C7T 89.91(14) . . ?
O6 Cs1 C7T 88.72(13) . . ?
O2T Cs1 C7T 92.50(13) 3_565 . ?
O2 Cs1 C7T 172.92(12) . . ?
O1T Cs1 C7T 20.73(14) . . ?
O2T Cs1 C7T 19.93(14) . . ?
O1T Cs1 C7T 90.77(13) 3_565 . ?
O5 Cs1 O1W 105.74(11) . . ?
O1 Cs1 O1W 150.94(11) . . ?
O3 Cs1 O1W 72.05(12) . . ?
O4 Cs1 O1W 79.10(12) . . ?
O6 Cs1 O1W 153.68(10) . . ?
O2T Cs1 O1W 46.19(13) 3_565 . ?
O2 Cs1 O1W 109.75(10) . . ?
O1T Cs1 O1W 46.50(11) . . ?
O2T Cs1 O1W 77.64(13) . . ?
O1T Cs1 O1W 78.22(13) 3_565 . ?
C7T Cs1 O1W 66.33(14) . . ?
C2 O1 C3 113.2(5) . . ?
C2 O1 Cs1 122.9(3) . . ?
C3 O1 Cs1 119.6(3) . . ?
C5 O2 C4 114.2(5) . . ?
C5 O2 Cs1 98.2(3) . . ?
C4 O2 Cs1 97.1(3) . . ?
C6 O3 C7 114.4(5) . . ?
C6 O3 Cs1 120.0(4) . . ?
C7 O3 Cs1 120.5(3) . . ?
C9 O4 C8 113.3(5) . . ?
C9 O4 Cs1 102.3(3) . . ?
C8 O4 Cs1 103.1(3) . . ?
C10 O5 C11 112.9(5) . . ?
C10 O5 Cs1 121.9(4) . . ?
C11 O5 Cs1 122.8(4) . . ?
C12 O6 C1 113.4(5) . . ?
C12 O6 Cs1 100.7(3) . . ?
C1 O6 Cs1 103.9(3) . . ?
O6 C1 C2 109.3(5) . . ?
O6 C1 Cs1 55.2(3) . . ?
C2 C1 Cs1 85.5(3) . . ?
O6 C1 H1A 109.8 . . ?
C2 C1 H1A 109.8 . . ?
Cs1 C1 H1A 72.8 . . ?
O6 C1 H1B 109.8 . . ?
C2 C1 H1B 109.8 . . ?
Cs1 C1 H1B 162.5 . . ?
H1A C1 H1B 108.3 . . ?
O1 C2 C1 109.5(5) . . ?
O1 C2 H2A 109.8 . . ?
C1 C2 H2A 109.8 . . ?
O1 C2 H2B 109.8 . . ?
C1 C2 H2B 109.8 . . ?
H2A C2 H2B 108.2 . . ?
O1 C3 C4 109.1(5) . . ?
O1 C3 H3A 109.9 . . ?
C4 C3 H3A 109.9 . . ?
O1 C3 H3B 109.9 . . ?
C4 C3 H3B 109.9 . . ?
H3A C3 H3B 108.3 . . ?
O2 C4 C3 108.3(5) . . ?
O2 C4 Cs1 60.9(3) . . ?
C3 C4 Cs1 89.6(3) . . ?
O2 C4 H4A 110.0 . . ?
C3 C4 H4A 110.0 . . ?
Cs1 C4 H4A 160.3 . . ?
O2 C4 H4B 110.0 . . ?
C3 C4 H4B 110.0 . . ?
Cs1 C4 H4B 63.3 . . ?
H4A C4 H4B 108.4 . . ?
O2 C5 C6 108.9(5) . . ?
O2 C5 Cs1 60.2(3) . . ?
C6 C5 Cs1 89.7(3) . . ?
O2 C5 H5A 109.9 . . ?
C6 C5 H5A 109.9 . . ?
Cs1 C5 H5A 64.1 . . ?
O2 C5 H5B 109.9 . . ?
C6 C5 H5B 109.9 . . ?
Cs1 C5 H5B 160.4 . . ?
H5A C5 H5B 108.3 . . ?
O3 C6 C5 108.6(5) . . ?
O3 C6 H6A 110.0 . . ?
C5 C6 H6A 110.0 . . ?
O3 C6 H6B 110.0 . . ?
C5 C6 H6B 110.0 . . ?
H6A C6 H6B 108.4 . . ?
O3 C7 C8 109.3(5) . . ?
O3 C7 H7A 109.8 . . ?
C8 C7 H7A 109.8 . . ?
O3 C7 H7B 109.8 . . ?
C8 C7 H7B 109.8 . . ?
H7A C7 H7B 108.3 . . ?
O4 C8 C7 110.4(5) . . ?
O4 C8 Cs1 55.8(3) . . ?
C7 C8 Cs1 88.3(4) . . ?
O4 C8 H8A 109.6 . . ?
C7 C8 H8A 109.6 . . ?
Cs1 C8 H8A 160.9 . . ?
O4 C8 H8B 109.6 . . ?
C7 C8 H8B 109.6 . . ?
Cs1 C8 H8B 70.4 . . ?
H8A C8 H8B 108.1 . . ?
O4 C9 C10 108.7(6) . . ?
O4 C9 Cs1 56.6(3) . . ?
C10 C9 Cs1 86.7(4) . . ?
O4 C9 H9A 109.9 . . ?
C10 C9 H9A 109.9 . . ?
Cs1 C9 H9A 70.1 . . ?
O4 C9 H9B 109.9 . . ?
C10 C9 H9B 109.9 . . ?
Cs1 C9 H9B 162.2 . . ?
H9A C9 H9B 108.3 . . ?
O5 C10 C9 110.7(5) . . ?
O5 C10 H10A 109.5 . . ?
C9 C10 H10A 109.5 . . ?
O5 C10 H10B 109.5 . . ?
C9 C10 H10B 109.5 . . ?
H10A C10 H10B 108.1 . . ?
O5 C11 C12 109.5(5) . . ?
O5 C11 H11A 109.8 . . ?
C12 C11 H11A 109.8 . . ?
O5 C11 H11B 109.8 . . ?
C12 C11 H11B 109.8 . . ?
H11A C11 H11B 108.2 . . ?
O6 C12 C11 109.5(5) . . ?
O6 C12 Cs1 57.8(3) . . ?
C11 C12 Cs1 88.2(3) . . ?
O6 C12 H12A 109.8 . . ?
C11 C12 H12A 109.8 . . ?
Cs1 C12 H12A 161.4 . . ?
O6 C12 H12B 109.8 . . ?
C11 C12 H12B 109.8 . . ?
Cs1 C12 H12B 68.0 . . ?
H12A C12 H12B 108.2 . . ?
C5T C4T C3T 118.9(4) . . ?
C5T C4T C8T 122.1(5) . . ?
C3T C4T C8T 118.8(5) . . ?
C1T C2T C3T 121.6(5) . . ?
C1T C2T H2T 119.2 . . ?
C3T C2T H2T 119.2 . . ?
C1T C6T C5T 120.3(5) . . ?
C1T C6T H6T 119.8 . . ?
C5T C6T H6T 119.8 . . ?
O4T C8T O3T 124.2(5) . . ?
O4T C8T C4T 121.9(6) . . ?
O3T C8T C4T 113.9(5) . . ?
C2T C3T C4T 119.6(5) . . ?
C2T C3T H3T 120.2 . . ?
C4T C3T H3T 120.2 . . ?
O2T C7T O1T 126.6(5) . . ?
O2T C7T C1T 117.5(6) . . ?
O1T C7T C1T 116.0(6) . . ?
O2T C7T Cs1 75.9(4) . . ?
O1T C7T Cs1 71.8(3) . . ?
C1T C7T Cs1 128.4(3) . . ?
O2T C7T Cs1 63.0(3) . 3_565 ?
O1T C7T Cs1 71.7(3) . 3_565 ?
C1T C7T Cs1 148.4(3) . 3_565 ?
Cs1 C7T Cs1 83.14(11) . 3_565 ?
C7T O1T Cs1 87.5(4) . . ?
C7T O1T Cs1 88.3(4) . 3_565 ?
Cs1 O1T Cs1 88.57(11) . 3_565 ?
C4T C5T C6T 121.2(5) . . ?
C4T C5T H5T 119.4 . . ?
C6T C5T H5T 119.4 . . ?
C2T C1T C6T 118.3(4) . . ?
C2T C1T C7T 121.6(5) . . ?
C6T C1T C7T 120.1(5) . . ?
C7T O2T Cs1 97.9(4) . 3_565 ?
C7T O2T Cs1 84.1(4) . . ?
Cs1 O2T Cs1 90.21(11) 3_565 . ?
O2R C2R O1R 125.1(6) . . ?
O2R C2R C1R 120.2(6) . . ?
O1R C2R C1R 114.7(6) . . ?
C4R C1R C3R 118.5(5) . . ?
C4R C1R C2R 121.2(6) . . ?
C3R C1R C2R 120.3(5) . . ?
C1R C4R C3R 121.6(6) . 3_675 ?
C1R C4R H4R 119.2 . . ?
C3R C4R H4R 119.2 3_675 . ?
C1R C3R C4R 119.9(5) . 3_675 ?
C1R C3R H3R 120.0 . . ?
C4R C3R H3R 120.0 3_675 . ?
O14 Cs2 O16 96.0(4) . . ?
O14 Cs2 O11 139.4(4) . . ?
O16 Cs2 O11 118.1(4) . . ?
O14 Cs2 O17 120.1(3) . . ?
O16 Cs2 O17 52.9(4) . . ?
O11 Cs2 O17 72.3(3) . . ?
O14 Cs2 O13 49.1(4) . . ?
O16 Cs2 O13 126.2(4) . . ?
O11 Cs2 O13 91.1(4) . . ?
O17 Cs2 O13 105.0(5) . . ?
O14 Cs2 O9 118.7(3) . . ?
O16 Cs2 O9 69.2(3) . . ?
O11 Cs2 O9 95.0(3) . . ?
O17 Cs2 O9 97.7(4) . . ?
O13 Cs2 O9 157.3(4) . . ?
O14 Cs2 O10 168.0(3) . . ?
O16 Cs2 O10 80.7(4) . . ?
O11 Cs2 O10 50.2(3) . . ?
O17 Cs2 O10 66.9(3) . . ?
O13 Cs2 O10 141.3(3) . . ?
O9 Cs2 O10 49.3(3) . . ?
O14 Cs2 O15 47.5(5) . . ?
O16 Cs2 O15 48.5(5) . . ?
O11 Cs2 O15 157.7(4) . . ?
O17 Cs2 O15 86.6(4) . . ?
O13 Cs2 O15 87.3(5) . . ?
O9 Cs2 O15 94.9(4) . . ?
O10 Cs2 O15 127.8(5) . . ?
O14 Cs2 O12 98.4(3) . . ?
O16 Cs2 O12 165.3(4) . . ?
O11 Cs2 O12 50.3(2) . . ?
O17 Cs2 O12 120.6(3) . . ?
O13 Cs2 O12 66.8(2) . . ?
O9 Cs2 O12 100.9(2) . . ?
O10 Cs2 O12 84.6(3) . . ?
O15 Cs2 O12 145.7(5) . . ?
O14 Cs2 O18 89.6(4) . . ?
O16 Cs2 O18 91.5(4) . . ?
O11 Cs2 O18 69.3(3) . . ?
O17 Cs2 O18 49.8(4) . . ?
O13 Cs2 O18 55.8(5) . . ?
O9 Cs2 O18 146.3(4) . . ?
O10 Cs2 O18 102.0(4) . . ?
O15 Cs2 O18 91.7(4) . . ?
O12 Cs2 O18 91.6(3) . . ?
O14 Cs2 O8 72.7(4) . . ?
O16 Cs2 O8 91.8(3) . . ?
O11 Cs2 O8 123.7(4) . . ?
O17 Cs2 O8 141.6(4) . . ?
O13 Cs2 O8 108.9(5) . . ?
O9 Cs2 O8 50.1(4) . . ?
O10 Cs2 O8 95.8(4) . . ?
O15 Cs2 O8 77.6(4) . . ?
O12 Cs2 O8 89.6(3) . . ?
O18 Cs2 O8 162.3(5) . . ?
O14 Cs2 O7 68.3(3) . . ?
O16 Cs2 O7 138.2(3) . . ?
O11 Cs2 O7 95.4(3) . . ?
O17 Cs2 O7 167.7(3) . . ?
O13 Cs2 O7 73.1(3) . . ?
O9 Cs2 O7 84.5(3) . . ?
O10 Cs2 O7 106.6(3) . . ?
O15 Cs2 O7 105.4(4) . . ?
O12 Cs2 O7 47.2(3) . . ?
O18 Cs2 O7 125.3(4) . . ?
O8 Cs2 O7 47.0(3) . . ?
C14 O7 C15 119.7(11) . . ?
C14 O7 Cs2 118.1(9) . . ?
C15 O7 Cs2 116.4(8) . . ?
C17 O8 C16 130.1(14) . . ?
C17 O8 Cs2 111.5(11) . . ?
C16 O8 Cs2 110.5(13) . . ?
C18 O9 C19 123.4(12) . . ?
C18 O9 Cs2 112.8(9) . . ?
C19 O9 Cs2 121.9(7) . . ?
C20 O10 C21 126.5(14) . . ?
C20 O10 Cs2 114.9(10) . . ?
C21 O10 Cs2 111.8(9) . . ?
C22 O11 C23 96.0(12) . . ?
C22 O11 Cs2 123.1(13) . . ?
C23 O11 Cs2 121.0(8) . . ?
C24 O12 C13 122.5(11) . . ?
C24 O12 Cs2 99.9(8) . . ?
C13 O12 Cs2 119.3(8) . . ?
O12 C13 C14 112.8(13) . . ?
O12 C13 H13A 109.0 . . ?
C14 C13 H13A 109.0 . . ?
O12 C13 H13B 109.0 . . ?
C14 C13 H13B 109.0 . . ?
H13A C13 H13B 107.8 . . ?
O7 C14 C13 115.2(13) . . ?
O7 C14 H14A 108.5 . . ?
C13 C14 H14A 108.5 . . ?
O7 C14 H14B 108.5 . . ?
C13 C14 H14B 108.5 . . ?
H14A C14 H14B 107.5 . . ?
O7 C15 C16 111.9(11) . . ?
O7 C15 H15A 109.3 . . ?
C16 C15 H15A 109.3 . . ?
O7 C15 H15B 109.2 . . ?
C16 C15 H15B 109.2 . . ?
H15A C15 H15B 107.9 . . ?
O8 C16 C15 111.8(16) . . ?
O8 C16 H16A 109.1 . . ?
C15 C16 H16A 109.3 . . ?
O8 C16 H16B 109.4 . . ?
C15 C16 H16B 109.3 . . ?
H16A C16 H16B 107.9 . . ?
O8 C17 C18 119.1(13) . . ?
O8 C17 H17A 107.8 . . ?
C18 C17 H17A 107.6 . . ?
O8 C17 H17B 107.3 . . ?
C18 C17 H17B 107.4 . . ?
H17A C17 H17B 107.0 . . ?
O9 C18 C17 125.2(12) . . ?
O9 C18 H18A 106.0 . . ?
C17 C18 H18A 106.2 . . ?
O9 C18 H18B 106.0 . . ?
C17 C18 H18B 105.9 . . ?
H18A C18 H18B 106.3 . . ?
C20 C19 O9 109.1(10) . . ?
C20 C19 H19A 109.9 . . ?
O9 C19 H19A 109.9 . . ?
C20 C19 H19B 109.9 . . ?
O9 C19 H19B 109.9 . . ?
H19A C19 H19B 108.3 . . ?
O10 C20 C19 126.4(15) . . ?
O10 C20 H20A 105.7 . . ?
C19 C20 H20A 105.7 . . ?
O10 C20 H20B 105.7 . . ?
C19 C20 H20B 105.7 . . ?
H20A C20 H20B 106.2 . . ?
C22 C21 O10 121.5(17) . . ?
C22 C21 H21A 107.0 . . ?
O10 C21 H21A 106.9 . . ?
C22 C21 H21B 106.9 . . ?
O10 C21 H21B 106.9 . . ?
H21A C21 H21B 106.7 . . ?
C21 C22 O11 108.6(16) . . ?
C21 C22 H22A 110.0 . . ?
O11 C22 H22A 110.0 . . ?
C21 C22 H22B 109.9 . . ?
O11 C22 H22B 110.0 . . ?
H22A C22 H22B 108.3 . . ?
O11 C23 C24 107.5(11) . . ?
O11 C23 H23A 110.2 . . ?
C24 C23 H23A 110.2 . . ?
O11 C23 H23B 110.2 . . ?
C24 C23 H23B 110.2 . . ?
H23A C23 H23B 108.5 . . ?
O12 C24 C23 115.7(11) . . ?
O12 C24 Cs2 60.4(7) . . ?
C23 C24 Cs2 93.1(8) . . ?
O12 C24 H24A 108.4 . . ?
C23 C24 H24A 108.4 . . ?
Cs2 C24 H24A 63.8 . . ?
O12 C24 H24B 108.4 . . ?
C23 C24 H24B 108.4 . . ?
Cs2 C24 H24B 158.5 . . ?
H24A C24 H24B 107.4 . . ?
C36 O13 C25 133.3(17) . . ?
C36 O13 Cs2 112.8(14) . . ?
C25 O13 Cs2 92.4(12) . . ?
C26 O14 C27 90.1(15) . . ?
C26 O14 C25 48.5(10) . . ?
C27 O14 C25 138.6(14) . . ?
C26 O14 Cs2 124.8(14) . . ?
C27 O14 Cs2 119.9(9) . . ?
C25 O14 Cs2 89.7(9) . . ?
C29 O15 C28 106.3(19) . . ?
C29 O15 Cs2 115.1(17) . . ?
C28 O15 Cs2 116.1(17) . . ?
C30 O16 C31 123.0(15) . . ?
C30 O16 Cs2 126.8(12) . . ?
C31 O16 Cs2 107.1(12) . . ?
C32 O17 C33 107.6(13) . . ?
C32 O17 Cs2 119.4(9) . . ?
C33 O17 Cs2 120.5(12) . . ?
C34 O18 C35 132.6(18) . . ?
C34 O18 Cs2 104.8(16) . . ?
C35 O18 Cs2 103.2(12) . . ?
C26 C25 O13 109(2) . . ?
C26 C25 O14 49.2(10) . . ?
O13 C25 O14 110.2(15) . . ?
C26 C25 Cs2 100.7(14) . . ?
O13 C25 Cs2 64.2(10) . . ?
O14 C25 Cs2 60.5(8) . . ?
C26 C25 H25A 110.0 . . ?
O13 C25 H25A 109.9 . . ?
O14 C25 H25A 139.3 . . ?
Cs2 C25 H25A 148.7 . . ?
C26 C25 H25B 109.9 . . ?
O13 C25 H25B 109.9 . . ?
O14 C25 H25B 63.3 . . ?
Cs2 C25 H25B 52.9 . . ?
H25A C25 H25B 108.3 . . ?
C25 C26 O14 82.3(16) . . ?
C25 C26 H26A 114.9 . . ?
O14 C26 H26A 114.9 . . ?
C25 C26 H26B 114.9 . . ?
O14 C26 H26B 115.0 . . ?
H26A C26 H26B 112.0 . . ?
O14 C27 C28 113.1(18) . . ?
O14 C27 H27A 109.0 . . ?
C28 C27 H27A 108.9 . . ?
O14 C27 H27B 109.0 . . ?
C28 C27 H27B 109.0 . . ?
H27A C27 H27B 107.8 . . ?
O15 C28 C27 97(2) . . ?
O15 C28 H28A 112.3 . . ?
C27 C28 H28A 112.3 . . ?
O15 C28 H28B 112.3 . . ?
C27 C28 H28B 112.3 . . ?
H28A C28 H28B 109.9 . . ?
O15 C29 C30 119(2) . . ?
O15 C29 H29A 107.5 . . ?
C30 C29 H29A 107.5 . . ?
O15 C29 H29B 107.4 . . ?
C30 C29 H29B 107.4 . . ?
H29A C29 H29B 107.0 . . ?
O16 C30 C29 116.1(19) . . ?
O16 C30 H30A 108.3 . . ?
C29 C30 H30A 108.3 . . ?
O16 C30 H30B 108.2 . . ?
C29 C30 H30B 108.3 . . ?
H30A C30 H30B 107.4 . . ?
O16 C31 C32 115.1(14) . . ?
O16 C31 H31A 108.5 . . ?
C32 C31 H31A 108.5 . . ?
O16 C31 H31B 108.5 . . ?
C32 C31 H31B 108.5 . . ?
H31A C31 H31B 107.5 . . ?
O17 C32 C31 110.3(14) . . ?
O17 C32 H32A 109.6 . . ?
C31 C32 H32A 109.6 . . ?
O17 C32 H32B 109.6 . . ?
C31 C32 H32B 109.6 . . ?
H32A C32 H32B 108.1 . . ?
O17 C33 C34 108.0(19) . . ?
O17 C33 H33A 110.1 . . ?
C34 C33 H33A 110.1 . . ?
O17 C33 H33B 110.1 . . ?
C34 C33 H33B 110.1 . . ?
H33A C33 H33B 108.4 . . ?
O18 C34 C33 108.4(16) . . ?
O18 C34 Cs2 56.2(12) . . ?
C33 C34 Cs2 87.0(14) . . ?
O18 C34 H34A 110.1 . . ?
C33 C34 H34A 110.0 . . ?
Cs2 C34 H34A 161.7 . . ?
O18 C34 H34B 110.0 . . ?
C33 C34 H34B 110.0 . . ?
Cs2 C34 H34B 70.0 . . ?
H34A C34 H34B 108.4 . . ?
O18 C35 C36 123(2) . . ?
O18 C35 H35A 106.5 . . ?
C36 C35 H35A 106.5 . . ?
O18 C35 H35B 106.6 . . ?
C36 C35 H35B 106.5 . . ?
H35A C35 H35B 106.5 . . ?
O13 C36 C35 118(2) . . ?
O13 C36 H36A 107.9 . . ?
C35 C36 H36A 107.8 . . ?
O13 C36 H36B 107.9 . . ?
C35 C36 H36B 107.9 . . ?
H36A C36 H36B 107.2 . . ?
Cs1 O1W Cs1 80.32(9) . 3_565 ?

loop_
_geom_bond_atom_site_label_1
_geom_bond_atom_site_label_2
_geom_bond_distance
_geom_bond_site_symmetry_2
_geom_bond_publ_flag
Cs1 O5 3.096(4) . ?
Cs1 O1 3.115(4) . ?
Cs1 O3 3.151(4) . ?
Cs1 O4 3.267(4) . ?
Cs1 O6 3.281(4) . ?
Cs1 O2T 3.298(5) 3_565 ?
Cs1 O2 3.310(4) . ?
Cs1 O1T 3.354(5) . ?
Cs1 O2T 3.440(5) . ?
Cs1 O1T 3.482(5) 3_565 ?
Cs1 C7T 3.528(5) . ?
Cs1 O1W 3.650(5) . ?
O1 C2 1.388(7) . ?
O1 C3 1.443(7) . ?
O2 C5 1.398(7) . ?
O2 C4 1.424(8) . ?
O3 C6 1.409(7) . ?
O3 C7 1.432(8) . ?
O4 C9 1.410(7) . ?
O4 C8 1.424(7) . ?
O5 C10 1.405(8) . ?
O5 C11 1.417(8) . ?
O6 C12 1.422(7) . ?
O6 C1 1.424(8) . ?
C1 C2 1.487(9) . ?
C1 H1A 0.9700 . ?
C1 H1B 0.9700 . ?
C2 H2A 0.9700 . ?
C2 H2B 0.9700 . ?
C3 C4 1.469(9) . ?
C3 H3A 0.9700 . ?
C3 H3B 0.9700 . ?
C4 H4A 0.9700 . ?
C4 H4B 0.9700 . ?
C5 C6 1.479(10) . ?
C5 H5A 0.9700 . ?
C5 H5B 0.9700 . ?
C6 H6A 0.9700 . ?
C6 H6B 0.9700 . ?
C7 C8 1.452(9) . ?
C7 H7A 0.9700 . ?
C7 H7B 0.9700 . ?
C8 H8A 0.9700 . ?
C8 H8B 0.9700 . ?
C9 C10 1.480(10) . ?
C9 H9A 0.9700 . ?
C9 H9B 0.9700 . ?
C10 H10A 0.9700 . ?
C10 H10B 0.9700 . ?
C11 C12 1.472(10) . ?
C11 H11A 0.9700 . ?
C11 H11B 0.9700 . ?
C12 H12A 0.9700 . ?
C12 H12B 0.9700 . ?
C4T C5T 1.362(8) . ?
C4T C3T 1.384(7) . ?
C4T C8T 1.503(7) . ?
C2T C1T 1.377(8) . ?
C2T C3T 1.382(7) . ?
C2T H2T 0.9300 . ?
C6T C1T 1.373(8) . ?
C6T C5T 1.387(7) . ?
C6T H6T 0.9300 . ?
C8T O4T 1.210(8) . ?
C8T O3T 1.299(7) . ?
C3T H3T 0.9300 . ?
C7T O2T 1.209(8) . ?
C7T O1T 1.250(8) . ?
C7T C1T 1.538(7) . ?
C7T Cs1 3.666(6) 3_565 ?
O1T Cs1 3.482(5) 3_565 ?
C5T H5T 0.9300 . ?
O2T Cs1 3.298(5) 3_565 ?
C2R O2R 1.220(8) . ?
C2R O1R 1.271(8) . ?
C2R C1R 1.507(8) . ?
C1R C4R 1.358(8) . ?
C1R C3R 1.378(8) . ?
C4R C3R 1.397(8) 3_675 ?
C4R H4R 0.9300 . ?
C3R C4R 1.397(8) 3_675 ?
C3R H3R 0.9300 . ?
Cs2 O14 3.216(10) . ?
Cs2 O16 3.235(10) . ?
Cs2 O11 3.272(8) . ?
Cs2 O17 3.262(9) . ?
Cs2 O13 3.328(11) . ?
Cs2 O9 3.311(8) . ?
Cs2 O10 3.385(9) . ?
Cs2 O15 3.385(13) . ?
Cs2 O12 3.400(8) . ?
Cs2 O18 3.418(13) . ?
Cs2 O8 3.405(13) . ?
Cs2 O7 3.566(8) . ?
O7 C14 1.313(13) . ?
O7 C15 1.409(12) . ?
O8 C17 1.274(15) . ?
O8 C16 1.267(16) . ?
O9 C18 1.354(12) . ?
O9 C19 1.395(10) . ?
O10 C20 1.215(12) . ?
O10 C21 1.364(14) . ?
O11 C22 1.408(16) . ?
O11 C23 1.419(12) . ?
O12 C24 1.321(11) . ?
O12 C13 1.343(11) . ?
C13 C14 1.429(14) . ?
C13 H13A 0.9700 . ?
C13 H13B 0.9700 . ?
C14 H14A 0.9700 . ?
C14 H14B 0.9700 . ?
C15 C16 1.467(14) . ?
C15 H15A 0.9700 . ?
C15 H15B 0.9700 . ?
C16 H16A 0.9700 . ?
C16 H16B 0.9700 . ?
C17 C18 1.435(15) . ?
C17 H17A 0.9700 . ?
C17 H17B 0.9700 . ?
C18 H18A 0.9700 . ?
C18 H18B 0.9700 . ?
C19 C20 1.392(14) . ?
C19 H19A 0.9700 . ?
C19 H19B 0.9700 . ?
C20 H20A 0.9700 . ?
C20 H20B 0.9700 . ?
C21 C22 1.359(17) . ?
C21 H21A 0.9700 . ?
C21 H21B 0.9700 . ?
C22 H22A 0.9700 . ?
C22 H22B 0.9700 . ?
C23 C24 1.434(14) . ?
C23 H23A 0.9700 . ?
C23 H23B 0.9700 . ?
C24 H24A 0.9700 . ?
C24 H24B 0.9700 . ?
O13 C36 1.317(14) . ?
O13 C25 1.471(15) . ?
O14 C26 1.404(18) . ?
O14 C27 1.404(17) . ?
O14 C25 1.84(3) . ?
O15 C29 1.296(17) . ?
O15 C28 1.338(17) . ?
O16 C30 1.296(14) . ?
O16 C31 1.406(16) . ?
O17 C32 1.410(16) . ?
O17 C33 1.408(17) . ?
O18 C34 1.342(17) . ?
O18 C35 1.447(15) . ?
C25 C26 1.388(19) . ?
C25 H25A 0.9700 . ?
C25 H25B 0.9700 . ?
C26 H26A 0.9700 . ?
C26 H26B 0.9700 . ?
C27 C28 1.438(18) . ?
C27 H27A 0.9700 . ?
C27 H27B 0.9700 . ?
C28 H28A 0.9700 . ?
C28 H28B 0.9700 . ?
C29 C30 1.384(17) . ?
C29 H29A 0.9700 . ?
C29 H29B 0.9700 . ?
C30 H30A 0.9700 . ?
C30 H30B 0.9700 . ?
C31 C32 1.462(16) . ?
C31 H31A 0.9700 . ?
C31 H31B 0.9700 . ?
C32 H32A 0.9700 . ?
C32 H32B 0.9700 . ?
C33 C34 1.435(19) . ?
C33 H33A 0.9700 . ?
C33 H33B 0.9700 . ?
C34 H34A 0.9700 . ?
C34 H34B 0.9700 . ?
C35 C36 1.443(15) . ?
C35 H35A 0.9700 . ?
C35 H35B 0.9700 . ?
C36 H36A 0.9700 . ?
C36 H36B 0.9700 . ?
O1W Cs1 3.751(6) 3_565 ?
O4W O4W 1.65(3) 3_665 ?
